data_7043971
loop_
_publ_author_name
'Manna, Utsab'
'Kayal, Santanu'
'Nayak, Biswajit'
'Das, Gopal'

_publ_section_title
;
 Systematic Size Mediated Trapping of Anions of Varied Dimensionality
 within Dimeric Capsular Assembly of a Flexible Neutral Bis-Urea Platform
;
_journal_name_full 'Dalton Trans.'
_journal_paper_doi 10.1039/C7DT02308A
_journal_year 2017
_chemical_formula_moiety '2(C24 H14 F12 N4 O2), 2(C16 H36 N), O4 S'
_chemical_formula_sum 'C80 H100 F24 N10 O8 S'
_chemical_formula_weight 1817.76
_space_group_crystal_system triclinic
_space_group_IT_number 2
_space_group_name_Hall '-P 1'
_space_group_name_H-M_alt 'P -1'
_symmetry_space_group_name_Hall '-P 1'
_symmetry_space_group_name_H-M 'P -1'
_atom_sites_solution_hydrogens mixed
_audit_creation_method SHELXL-2014/7
_audit_update_record
;
2017-08-11 deposited with the CCDC.
2017-08-14 downloaded from the CCDC.
;
_cell_angle_alpha 113.187(6)
_cell_angle_beta 98.384(5)
_cell_angle_gamma 105.077(5)
_cell_formula_units_Z 2
_cell_length_a 14.8485(8)
_cell_length_b 17.8004(11)
_cell_length_c 20.1415(12)
_cell_measurement_reflns_used 3478
_cell_measurement_temperature 298(2)
_cell_measurement_theta_max 19.6870
_cell_measurement_theta_min 3.1910
_cell_volume 4536.6(6)
_computing_cell_refinement 'Bruker SMART'
_computing_data_collection 'Bruker SMART'
_computing_data_reduction 'Bruker SAINT'
_computing_molecular_graphics 'Bruker SHELXTL'
_computing_publication_material 'Bruker SHELXTL'
_computing_structure_refinement 'SHELXL-2014/7 (Sheldrick, 2014)'
_computing_structure_solution 'Bruker SHELXTL'
_diffrn_ambient_temperature 298(2)
_diffrn_measured_fraction_theta_full 0.998
_diffrn_measured_fraction_theta_max 0.998
_diffrn_measurement_device_type 'CCD and area detector'
_diffrn_measurement_method 'phi and omega scans'
_diffrn_radiation_type MoK\a
_diffrn_radiation_wavelength 0.71073
_diffrn_reflns_av_R_equivalents 0.0663
_diffrn_reflns_av_unetI/netI 0.1366
_diffrn_reflns_Laue_measured_fraction_full 0.998
_diffrn_reflns_Laue_measured_fraction_max 0.998
_diffrn_reflns_limit_h_max 17
_diffrn_reflns_limit_h_min -17
_diffrn_reflns_limit_k_max 21
_diffrn_reflns_limit_k_min -21
_diffrn_reflns_limit_l_max 22
_diffrn_reflns_limit_l_min -23
_diffrn_reflns_number 36260
_diffrn_reflns_point_group_measured_fraction_full 0.998
_diffrn_reflns_point_group_measured_fraction_max 0.998
_diffrn_reflns_theta_full 25.000
_diffrn_reflns_theta_max 25.000
_diffrn_reflns_theta_min 2.928
_diffrn_source 'sealead tube'
_exptl_absorpt_coefficient_mu 0.141
_exptl_absorpt_correction_type multi-scan
_exptl_absorpt_process_details SADABS
_exptl_crystal_colour 'pale yellow'
_exptl_crystal_density_diffrn 1.331
_exptl_crystal_description block
_exptl_crystal_F_000 1892.0
_exptl_crystal_size_max 0.27
_exptl_crystal_size_mid 0.21
_exptl_crystal_size_min 0.16
_exptl_transmission_factor_max 0.978
_exptl_transmission_factor_min 0.965
_refine_diff_density_max 0.371
_refine_diff_density_min -0.271
_refine_diff_density_rms 0.046
_refine_ls_extinction_coef 0.00083(6)
_refine_ls_extinction_expression Fc^*^=kFc[1+0.001xFc^2^\l^3^/sin(2\q)]^-1/4^
_refine_ls_extinction_method 'SHELXL-2014/7 (Sheldrick 2014'
_refine_ls_goodness_of_fit_ref 1.097
_refine_ls_hydrogen_treatment mixed
_refine_ls_matrix_type full
_refine_ls_number_parameters 1197
_refine_ls_number_reflns 15942
_refine_ls_number_restraints 70
_refine_ls_restrained_S_all 1.099
_refine_ls_R_factor_all 0.2439
_refine_ls_R_factor_gt 0.0994
_refine_ls_shift/su_max 0.006
_refine_ls_shift/su_mean 0.002
_refine_ls_structure_factor_coef Fsqd
_refine_ls_weighting_details 'w=1/[\s^2^(Fo^2^)+(0.0100P)^2^+4.5695P] where P=(Fo^2^+2Fc^2^)/3'
_refine_ls_weighting_scheme calc
_refine_ls_wR_factor_gt 0.1470
_refine_ls_wR_factor_ref 0.1950
_reflns_Friedel_coverage 0.000
_reflns_number_gt 13480
_reflns_number_total 15942
_reflns_threshold_expression 'I > 2\s(I)'
_cod_data_source_file c7dt02308a2.cif
_cod_data_source_block opda-dicf3-nco-TBASO4-6
_cod_original_cell_volume 4536.6(5)
_cod_database_code 7043971
_shelx_shelxl_version_number 2014/7
_shelx_space_group_comment
;
The symmetry employed for this shelxl refinement is uniquely defined
by the following loop, which should always be used as a source of
symmetry information in preference to the above space-group names.
They are only intended as comments.
;

loop_
_space_group_symop_operation_xyz
'x, y, z'
'-x, -y, -z'

loop_
_atom_site_label
_atom_site_type_symbol
_atom_site_fract_x
_atom_site_fract_y
_atom_site_fract_z
_atom_site_U_iso_or_equiv
_atom_site_adp_type
_atom_site_occupancy
_atom_site_site_symmetry_order
_atom_site_calc_flag
_atom_site_refinement_flags_posn
_atom_site_refinement_flags_adp
_atom_site_refinement_flags_occupancy
_atom_site_disorder_assembly
_atom_site_disorder_group
C25A C 0.3063(15) 0.6037(10) 0.4244(15) 0.206(8) Uani 0.5 1 d D . P A 1
F15A F 0.3348(12) 0.5641(14) 0.4629(12) 0.212(6) Uani 0.5 1 d D . P A 1
F14A F 0.2132(15) 0.576(3) 0.422(4) 0.230(12) Uani 0.5 1 d D . P A 1
F13A F 0.336(2) 0.6903(10) 0.4615(11) 0.210(9) Uani 0.5 1 d D . P A 1
C20A C 0.1810(9) -0.1575(10) 0.3862(9) 0.181(6) Uani 0.5 1 d D . P B 1
F8A F 0.2624(10) -0.1721(11) 0.4040(10) 0.185(7) Uani 0.5 1 d D . P B 1
F9A F 0.0968(12) -0.1955(12) 0.3950(17) 0.218(7) Uani 0.5 1 d D . P B 1
F7A F 0.215(14) -0.095(4) 0.4574(16) 0.252(5) Uani 0.5 1 d D . P B 1
C66A C 0.7800(14) 0.2483(8) 0.1248(14) 0.149(15) Uani 0.5 1 d D . P C 1
H66A H 0.8052 0.2880 0.1781 0.179 Uiso 0.5 1 calc R U P C 1
H66B H 0.8331 0.2538 0.1021 0.179 Uiso 0.5 1 calc R U P C 1
C68A C 0.735(4) 0.3541(14) 0.0772(18) 0.28(3) Uani 0.5 1 d D . P C 1
H68A H 0.7936 0.3947 0.1158 0.427 Uiso 0.5 1 calc R U P C 1
H68B H 0.6857 0.3804 0.0800 0.427 Uiso 0.5 1 calc R U P C 1
H68C H 0.7467 0.3386 0.0288 0.427 Uiso 0.5 1 calc R U P C 1
C67A C 0.6999(13) 0.2716(12) 0.0882(13) 0.150(8) Uani 0.5 1 d D . P C 1
H67A H 0.6636 0.2226 0.0395 0.179 Uiso 0.5 1 calc R U P C 1
H67B H 0.6554 0.2790 0.1191 0.179 Uiso 0.5 1 calc R U P C 1
C80A C 0.7589(19) 0.1933(15) 0.3984(13) 0.25(2) Uani 0.5 1 d D . P D 1
H80A H 0.6926 0.1908 0.3904 0.374 Uiso 0.5 1 calc R U P D 1
H80B H 0.7918 0.2254 0.4512 0.374 Uiso 0.5 1 calc R U P D 1
H80C H 0.7606 0.1352 0.3799 0.374 Uiso 0.5 1 calc R U P D 1
C25B C 0.2915(14) 0.6033(12) 0.4285(13) 0.206(8) Uani 0.5 1 d D . P A 2
F15B F 0.2755(14) 0.5383(12) 0.4473(13) 0.212(6) Uani 0.5 1 d D . P A 2
F14B F 0.2040(15) 0.610(3) 0.417(4) 0.230(12) Uani 0.5 1 d D . P A 2
F13B F 0.359(2) 0.6627(12) 0.4923(10) 0.210(9) Uani 0.5 1 d D . P A 2
C20B C 0.1933(14) -0.1425(8) 0.3962(10) 0.181(6) Uani 0.5 1 d D . P B 2
F8B F 0.1892(13) -0.2250(9) 0.3660(10) 0.185(7) Uani 0.5 1 d D . P B 2
F9B F 0.1145(14) -0.1471(13) 0.4207(17) 0.218(7) Uani 0.5 1 d D . P B 2
F7B F 0.237(14) -0.081(4) 0.4672(16) 0.252(5) Uani 0.5 1 d D . P B 2
C66B C 0.744(2) 0.2453(8) 0.1293(12) 0.178(16) Uani 0.5 1 d D . P C 2
H66C H 0.7992 0.2864 0.1726 0.214 Uiso 0.5 1 calc R U P C 2
H66D H 0.6859 0.2547 0.1412 0.214 Uiso 0.5 1 calc R U P C 2
C68B C 0.745(3) 0.3516(16) 0.095(2) 0.31(4) Uani 0.5 1 d D . P C 2
H68D H 0.7016 0.3517 0.1255 0.461 Uiso 0.5 1 calc R U P C 2
H68E H 0.7200 0.3636 0.0549 0.461 Uiso 0.5 1 calc R U P C 2
H68F H 0.8076 0.3955 0.1250 0.461 Uiso 0.5 1 calc R U P C 2
C67B C 0.757(3) 0.2615(14) 0.0609(12) 0.248(18) Uani 0.5 1 d D . P C 2
H67C H 0.7056 0.2196 0.0151 0.298 Uiso 0.5 1 calc R U P C 2
H67D H 0.8199 0.2645 0.0528 0.298 Uiso 0.5 1 calc R U P C 2
C80B C 0.7319(13) 0.2358(18) 0.3988(12) 0.161(11) Uani 0.5 1 d D . P D 2
H80D H 0.7019 0.2776 0.3988 0.242 Uiso 0.5 1 calc R U P D 2
H80E H 0.7616 0.2492 0.4496 0.242 Uiso 0.5 1 calc R U P D 2
H80F H 0.6835 0.1784 0.3743 0.242 Uiso 0.5 1 calc R U P D 2
C79 C 0.8098(7) 0.2392(9) 0.3563(6) 0.207(6) Uani 1 1 d D . . . .
H79A H 0.7981 0.2934 0.3668 0.249 Uiso 0.5 1 calc DR U P D 1
H79C H 0.8793 0.2517 0.3705 0.249 Uiso 0.5 1 calc DR U P D 1
H79B H 0.797(4) 0.288(3) 0.392(4) 0.249 Uiso 0.5 1 d D U P D 2
H79D H 0.797(4) 0.288(3) 0.392(4) 0.249 Uiso 0.5 1 d D U P D 2
F5 F -0.0535(6) 0.5989(5) 0.2610(4) 0.266(4) Uani 1 1 d D . . . .
F17 F 0.3906(7) 0.7558(5) 0.2720(5) 0.286(5) Uani 1 1 d . . . . .
F6 F 0.0257(6) 0.6535(4) 0.2041(6) 0.287(4) Uani 1 1 d D . . . .
F16 F 0.4272(8) 0.6753(6) 0.1855(7) 0.337(7) Uani 1 1 d D . . . .
F19 F 0.6140(4) -0.0938(4) 0.3402(3) 0.195(3) Uani 1 1 d D . . . .
F21 F 0.5694(6) -0.1247(5) 0.2303(4) 0.231(4) Uani 1 1 d . . . . .
F20 F 0.6890(5) -0.0178(5) 0.2957(6) 0.268(5) Uani 1 1 d D . . . .
F23 F 0.3623(4) 0.1255(4) 0.4655(3) 0.170(2) Uani 1 1 d . . . . .
F24 F 0.4156(6) 0.0430(5) 0.4873(3) 0.233(4) Uani 1 1 d D . . . .
F22 F 0.5052(4) 0.1690(5) 0.5191(3) 0.262(5) Uani 1 1 d D . . . .
F18 F 0.2877(8) 0.6620(7) 0.1779(7) 0.324(7) Uani 1 1 d . . . . .
O4 O 0.5189(3) 0.0853(3) 0.1478(2) 0.0826(13) Uani 1 1 d . . . . .
O3 O 0.4538(3) 0.4135(3) 0.1382(2) 0.0929(14) Uani 1 1 d . . . . .
N5 N 0.3508(3) 0.3906(3) 0.2083(3) 0.0812(15) Uani 1 1 d . . . . .
H5N H 0.3212 0.3522 0.2210 0.097 Uiso 1 1 d R U . . .
N6 N 0.3685(3) 0.2755(3) 0.1181(3) 0.0751(14) Uani 1 1 d . . . . .
H6N H 0.3221 0.2470 0.1294 0.090 Uiso 1 1 d R U . . .
N7 N 0.3900(3) 0.1251(3) 0.1189(2) 0.0699(13) Uani 1 1 d . . . . .
H7N H 0.3339 0.1243 0.1255 0.084 Uiso 1 1 d R U . . .
N8 N 0.4138(3) 0.0988(3) 0.2207(3) 0.0764(14) Uani 1 1 d . . . . .
H8N H 0.3651 0.1155 0.2273 0.092 Uiso 1 1 d R U . . .
C44 C 0.6002(5) -0.0578(6) 0.2948(5) 0.147(4) Uani 1 1 d D . . . .
C43 C 0.5412(5) -0.0033(4) 0.3121(4) 0.091(2) Uani 1 1 d . . . . .
C45 C 0.5186(5) 0.0224(5) 0.3789(4) 0.096(2) Uani 1 1 d . . . . .
H45 H 0.5409 0.0059 0.4147 0.116 Uiso 1 1 calc R U . . .
C46 C 0.4616(5) 0.0737(5) 0.3913(4) 0.086(2) Uani 1 1 d . . . . .
C48 C 0.4280(4) 0.0991(4) 0.3395(3) 0.0768(18) Uani 1 1 d . . . . .
H48 H 0.3894 0.1336 0.3495 0.092 Uiso 1 1 calc R U . . .
C41 C 0.4520(4) 0.0728(4) 0.2722(3) 0.0701(17) Uani 1 1 d . . . . .
C42 C 0.5095(5) 0.0212(4) 0.2574(3) 0.085(2) Uani 1 1 d . . . . .
H42 H 0.5265 0.0035 0.2124 0.103 Uiso 1 1 calc R U . . .
C40 C 0.4467(5) 0.1008(4) 0.1611(3) 0.0685(17) Uani 1 1 d . . . . .
C39 C 0.4179(4) 0.1494(4) 0.0642(3) 0.0683(16) Uani 1 1 d . . . . .
C38 C 0.4546(4) 0.0999(4) 0.0106(4) 0.0852(19) Uani 1 1 d . . . . .
H38 H 0.4596 0.0485 0.0096 0.102 Uiso 1 1 calc R U . . .
C37 C 0.4842(6) 0.1259(6) -0.0415(4) 0.112(3) Uani 1 1 d . . . . .
H37 H 0.5088 0.0921 -0.0773 0.135 Uiso 1 1 calc R U . . .
C36 C 0.4771(6) 0.2008(6) -0.0399(4) 0.113(3) Uani 1 1 d . . . . .
H36 H 0.4984 0.2186 -0.0742 0.136 Uiso 1 1 calc R U . . .
C35 C 0.4387(5) 0.2516(5) 0.0120(4) 0.095(2) Uani 1 1 d . . . . .
H35 H 0.4324 0.3020 0.0113 0.114 Uiso 1 1 calc R U . . .
C34 C 0.4100(4) 0.2266(4) 0.0645(3) 0.0730(17) Uani 1 1 d . . . . .
C33 C 0.3966(5) 0.3644(4) 0.1521(4) 0.0715(17) Uani 1 1 d . . . . .
C31 C 0.3513(4) 0.4751(4) 0.2475(4) 0.0837(19) Uani 1 1 d . . . . .
C30 C 0.3636(5) 0.5334(5) 0.2171(4) 0.103(2) Uani 1 1 d . . . . .
H30 H 0.3764 0.5191 0.1706 0.123 Uiso 1 1 calc R U . . .
C28 C 0.3562(7) 0.6141(6) 0.2583(8) 0.136(4) Uani 1 1 d . . . . .
C32 C 0.3316(4) 0.4992(5) 0.3161(4) 0.099(2) Uani 1 1 d . . . . .
H32 H 0.3242 0.4608 0.3372 0.119 Uiso 1 1 calc R U . . .
C26 C 0.3224(6) 0.5799(7) 0.3544(6) 0.125(3) Uani 1 1 d . . . . .
C29 C 0.3640(11) 0.6739(10) 0.2258(9) 0.207(7) Uani 1 1 d D . . . .
C47 C 0.4382(6) 0.1008(4) 0.4613(4) 0.129(3) Uani 1 1 d D . . . .
C27 C 0.3358(7) 0.6370(7) 0.3254(8) 0.160(5) Uani 1 1 d . . . . .
H27 H 0.3312 0.6915 0.3511 0.192 Uiso 1 1 calc R U . . .
N10 N 0.8159(4) 0.1309(5) 0.1529(4) 0.107(2) Uani 1 1 d . . . . .
C73 C 0.7750(6) 0.0346(6) 0.1328(4) 0.123(3) Uani 1 1 d . . . . .
H74A H 0.7149 0.0237 0.1468 0.148 Uiso 1 1 calc R U . . .
H73B H 0.7592 0.0012 0.0786 0.148 Uiso 1 1 calc R U . . .
C75 C 0.7980(7) -0.0973(7) 0.1374(6) 0.167(4) Uani 1 1 d . . . . .
H75B H 0.7936 -0.1237 0.0842 0.201 Uiso 1 1 calc R U . . .
H75A H 0.7327 -0.1133 0.1425 0.201 Uiso 1 1 calc R U . . .
C76 C 0.8578(9) -0.1331(7) 0.1766(6) 0.214(6) Uani 1 1 d . . . . .
H76A H 0.8601 -0.1091 0.2289 0.321 Uiso 1 1 calc R U . . .
H76B H 0.9226 -0.1174 0.1717 0.321 Uiso 1 1 calc R U . . .
H76C H 0.8287 -0.1955 0.1538 0.321 Uiso 1 1 calc R U . . .
C77 C 0.8462(5) 0.1867(5) 0.2378(4) 0.122(3) Uani 1 1 d . . . . .
H77B H 0.8979 0.1730 0.2603 0.146 Uiso 1 1 calc R U . . .
H77A H 0.8721 0.2476 0.2486 0.146 Uiso 1 1 calc R U . . .
C69 C 0.9070(6) 0.1495(6) 0.1276(6) 0.124(3) Uani 1 1 d . . . . .
H69B H 0.928(6) 0.211(5) 0.143(4) 0.149 Uiso 1 1 d . U . . .
H69A H 0.966(5) 0.149(5) 0.165(4) 0.149 Uiso 1 1 d . U . . .
C70 C 0.8948(6) 0.0976(6) 0.0445(6) 0.148(3) Uani 1 1 d . . . . .
H70A H 0.8413 0.1020 0.0143 0.177 Uiso 1 1 calc R U . . .
H70B H 0.8829 0.0366 0.0314 0.177 Uiso 1 1 calc R U . . .
C65 C 0.7374(7) 0.1539(6) 0.1132(4) 0.138(3) Uani 1 1 d D . . . .
H65A H 0.6823 0.1478 0.1338 0.165 Uiso 0.5 1 calc DR U P C 1
H65C H 0.7149 0.1141 0.0599 0.165 Uiso 0.5 1 calc DR U P C 1
H65B H 0.729(7) 0.103(3) 0.068(2) 0.165 Uiso 0.5 1 d D U P C 2
H65D H 0.689(3) 0.116(3) 0.124(3) 0.165 Uiso 0.5 1 d D U P E 2
C78 C 0.7649(6) 0.1749(6) 0.2744(5) 0.139(3) Uani 1 1 d . . . . .
H78B H 0.7113 0.1872 0.2524 0.167 Uiso 1 1 calc R U . . .
H78A H 0.7411 0.1157 0.2683 0.167 Uiso 1 1 calc R U . . .
C74 C 0.8410(6) 0.0007(6) 0.1692(4) 0.122(3) Uani 1 1 d . . . . .
H74B H 0.9041 0.0168 0.1605 0.147 Uiso 1 1 calc R U . . .
H74C H 0.8498 0.0273 0.2231 0.147 Uiso 1 1 calc R U . . .
C71 C 0.9918(7) 0.1392(7) 0.0327(5) 0.190(5) Uani 1 1 d D . . . .
H71A H 1.0452 0.1380 0.0659 0.228 Uiso 1 1 calc R U . . .
H71B H 1.0015 0.1995 0.0440 0.228 Uiso 1 1 calc R U . . .
C72 C 0.9888(7) 0.0871(8) -0.0499(5) 0.253(7) Uani 1 1 d D . . . .
H72A H 0.9878 0.0298 -0.0588 0.379 Uiso 1 1 calc R U . . .
H72B H 1.0452 0.1165 -0.0599 0.379 Uiso 1 1 calc R U . . .
H72C H 0.9313 0.0826 -0.0824 0.379 Uiso 1 1 calc R U . . .
F2 F 0.1591(9) 0.4645(7) 0.0155(6) 0.324(6) Uani 1 1 d D . . . .
F3 F 0.0612(7) 0.3489(8) -0.0247(4) 0.324(6) Uani 1 1 d D . . . .
F1 F 0.1920(7) 0.3714(9) 0.0316(4) 0.296(5) Uani 1 1 d D . . . .
F10 F 0.2475(4) -0.0986(4) 0.1222(3) 0.174(2) Uani 1 1 d . . . . .
F12 F 0.1669(4) -0.2204(4) 0.1090(3) 0.229(4) Uani 1 1 d D . . . .
F11 F 0.3125(5) -0.1624(4) 0.1673(3) 0.178(2) Uani 1 1 d . . . . .
O2 O 0.1147(3) 0.1225(3) 0.4398(2) 0.0936(14) Uani 1 1 d . . . . .
O1 O -0.0024(3) 0.4078(3) 0.3325(2) 0.0838(13) Uani 1 1 d . . . . .
N3 N 0.0762(3) 0.1907(3) 0.3700(3) 0.0718(14) Uani 1 1 d . . . . .
H3N H 0.0673 0.1881 0.3259 0.086 Uiso 1 1 d R U . . .
N4 N 0.1146(4) 0.0691(3) 0.3161(3) 0.0809(15) Uani 1 1 d . . . . .
H4N H 0.1012 0.0766 0.2766 0.097 Uiso 1 1 d R U . . .
N1 N 0.0964(3) 0.3739(3) 0.2570(3) 0.0746(14) Uani 1 1 d . . . . .
H1N H 0.1334 0.3436 0.2460 0.090 Uiso 1 1 d R U . . .
N2 N 0.1053(3) 0.3452(3) 0.3580(2) 0.0706(14) Uani 1 1 d . . . . .
H2N H 0.1507 0.3268 0.3446 0.085 Uiso 1 1 d R U . . .
C19 C 0.1822(5) -0.1052(5) 0.3431(4) 0.098(2) Uani 1 1 d D . . . .
C18 C 0.1507(4) -0.0348(4) 0.3588(4) 0.087(2) Uani 1 1 d . . . . .
H18 H 0.1325 -0.0113 0.4027 0.104 Uiso 1 1 calc R U . . .
C17 C 0.1466(4) 0.0002(4) 0.3081(4) 0.0754(17) Uani 1 1 d . . . . .
C24 C 0.1740(4) -0.0370(4) 0.2423(4) 0.0816(19) Uani 1 1 d . . . . .
H24 H 0.1715 -0.0141 0.2080 0.098 Uiso 1 1 calc R U . . .
C16 C 0.1029(4) 0.1261(4) 0.3806(4) 0.0705(17) Uani 1 1 d . . . . .
C15 C 0.0624(4) 0.2608(4) 0.4268(3) 0.0693(16) Uani 1 1 d . . . . .
C13 C 0.0142(5) 0.3247(5) 0.5391(4) 0.089(2) Uani 1 1 d . . . . .
H13 H -0.0094 0.3191 0.5778 0.107 Uiso 1 1 calc R U . . .
C12 C 0.0351(5) 0.4022(5) 0.5360(4) 0.095(2) Uani 1 1 d . . . . .
H12 H 0.0286 0.4500 0.5736 0.114 Uiso 1 1 calc R U . . .
C11 C 0.0666(4) 0.4091(4) 0.4759(4) 0.0822(19) Uani 1 1 d . . . . .
H11 H 0.0796 0.4615 0.4730 0.099 Uiso 1 1 calc R U . . .
C10 C 0.0784(4) 0.3392(4) 0.4209(3) 0.0687(16) Uani 1 1 d . . . . .
C9 C 0.0611(5) 0.3794(4) 0.3177(3) 0.0693(17) Uani 1 1 d . . . . .
C8 C 0.1084(5) 0.3889(5) 0.1477(4) 0.098(2) Uani 1 1 d . . . . .
H8 H 0.1380 0.3471 0.1351 0.118 Uiso 1 1 calc R U . . .
C2 C 0.0927(6) 0.4300(7) 0.1026(5) 0.122(3) Uani 1 1 d . . . . .
C4 C 0.0225(6) 0.5142(5) 0.1831(5) 0.109(3) Uani 1 1 d . . . . .
C6 C 0.0350(5) 0.4763(4) 0.2297(3) 0.087(2) Uani 1 1 d . . . . .
H6 H 0.0146 0.4928 0.2731 0.104 Uiso 1 1 calc R U . . .
C5 C -0.0197(5) 0.5772(5) 0.2018(4) 0.166(5) Uani 1 1 d D . . . .
C21 C 0.2086(5) -0.1421(5) 0.2776(5) 0.106(2) Uani 1 1 d . . . . .
H21 H 0.2286 -0.1899 0.2673 0.128 Uiso 1 1 calc R U . . .
C7 C 0.0778(4) 0.4140(4) 0.2119(3) 0.0725(17) Uani 1 1 d . . . . .
C3 C 0.0509(6) 0.4935(7) 0.1192(5) 0.130(3) Uani 1 1 d . . . . .
H3 H 0.0428 0.5204 0.0886 0.156 Uiso 1 1 calc R U . . .
C14 C 0.0277(4) 0.2543(5) 0.4855(4) 0.0828(19) Uani 1 1 d . . . . .
H14 H 0.0134 0.2019 0.4887 0.099 Uiso 1 1 calc R U . . .
C22 C 0.2044(5) -0.1065(5) 0.2282(4) 0.090(2) Uani 1 1 d . . . . .
C1 C 0.1250(6) 0.4079(5) 0.0407(4) 0.218(6) Uani 1 1 d D . . . .
C23 C 0.2335(6) -0.1445(4) 0.1594(5) 0.129(3) Uani 1 1 d D . . . .
N9 N 0.6917(4) 0.6390(4) 0.3307(3) 0.0902(16) Uani 1 1 d . . . . .
C57 C 0.7192(5) 0.5596(5) 0.3226(4) 0.103(2) Uani 1 1 d . . . . .
H57B H 0.7554 0.5484 0.2856 0.123 Uiso 1 1 calc R U . . .
H57A H 0.7620 0.5734 0.3703 0.123 Uiso 1 1 calc R U . . .
C58 C 0.6343(6) 0.4770(5) 0.2995(4) 0.129(3) Uani 1 1 d . . . . .
H58A H 0.5913 0.4899 0.3309 0.154 Uiso 1 1 calc R U . . .
H58B H 0.5980 0.4561 0.2478 0.154 Uiso 1 1 calc R U . . .
C59 C 0.6671(7) 0.4071(6) 0.3065(5) 0.164(4) Uani 1 1 d . . . . .
H59A H 0.7033 0.4281 0.3583 0.196 Uiso 1 1 calc R U . . .
H59B H 0.7105 0.3946 0.2754 0.196 Uiso 1 1 calc R U . . .
C60 C 0.5823(7) 0.3232(5) 0.2830(5) 0.186(4) Uani 1 1 d . . . . .
H60C H 0.5279 0.3207 0.2488 0.279 Uiso 1 1 calc R U . . .
H60B H 0.5644 0.3225 0.3267 0.279 Uiso 1 1 calc R U . . .
H60A H 0.6012 0.2739 0.2586 0.279 Uiso 1 1 calc R U . . .
C61 C 0.6306(5) 0.6222(5) 0.2558(4) 0.104(2) Uani 1 1 d . . . . .
H61A H 0.5677 0.5716 0.2380 0.125 Uiso 1 1 d R U . . .
H61B H 0.6088 0.6714 0.2598 0.125 Uiso 1 1 d R U . . .
C62 C 0.6789(6) 0.6046(6) 0.1929(5) 0.135(3) Uani 1 1 d . . . . .
H62A H 0.6922 0.5508 0.1802 0.163 Uiso 1 1 calc R U . . .
H62B H 0.7396 0.6519 0.2076 0.163 Uiso 1 1 calc R U . . .
C63 C 0.6057(6) 0.5971(6) 0.1247(5) 0.159(4) Uani 1 1 d D . . . .
H11K H 0.5430 0.5538 0.1135 0.191 Uiso 1 1 calc R U . . .
H11L H 0.5973 0.6527 0.1361 0.191 Uiso 1 1 calc R U . . .
C53 C 0.6304(5) 0.6579(5) 0.3849(5) 0.104(2) Uani 1 1 d . . . . .
H53A H 0.5687 0.6102 0.3638 0.125 Uiso 1 1 calc R U . . .
H53B H 0.6173 0.7103 0.3901 0.125 Uiso 1 1 calc R U . . .
C51 C 0.8810(5) 0.8664(5) 0.3870(4) 0.111(3) Uani 1 1 d . . . . .
H51B H 0.9218 0.8683 0.4303 0.133 Uiso 1 1 calc R U . . .
H51A H 0.9081 0.8452 0.3451 0.133 Uiso 1 1 calc R U . . .
C52 C 0.8843(6) 0.9552(5) 0.4036(5) 0.153(3) Uani 1 1 d . . . . .
H52B H 0.8627 0.9786 0.4475 0.229 Uiso 1 1 calc R U . . .
H52A H 0.8426 0.9539 0.3616 0.229 Uiso 1 1 calc R U . . .
H52C H 0.9497 0.9913 0.4125 0.229 Uiso 1 1 calc R U . . .
C54 C 0.6783(6) 0.6704(6) 0.4629(5) 0.137(3) Uani 1 1 d . . . . .
H54A H 0.7102 0.6284 0.4593 0.165 Uiso 1 1 calc R U . . .
H54B H 0.7253 0.7288 0.4934 0.165 Uiso 1 1 calc R U . . .
C49 C 0.7870(4) 0.7158(5) 0.3584(4) 0.095(2) Uani 1 1 d . . . . .
H49A H 0.8229 0.7244 0.4067 0.113 Uiso 1 1 calc R U . . .
H49B H 0.8252 0.6996 0.3235 0.113 Uiso 1 1 calc R U . . .
C50 C 0.7793(5) 0.8021(5) 0.3675(4) 0.103(2) Uani 1 1 d . . . . .
H50A H 0.7494 0.8241 0.4073 0.124 Uiso 1 1 calc R U . . .
H50B H 0.7393 0.7946 0.3212 0.124 Uiso 1 1 calc R U . . .
C55 C 0.5939(8) 0.6551(8) 0.4945(6) 0.219(6) Uani 1 1 d D . . . .
H55A H 0.5393 0.6064 0.4554 0.263 Uiso 1 1 calc R U . . .
H55B H 0.5750 0.7063 0.5104 0.263 Uiso 1 1 calc R U . . .
C64 C 0.6481(7) 0.5700(7) 0.0572(5) 0.231(6) Uani 1 1 d D . . . .
H19K H 0.6539 0.5140 0.0454 0.347 Uiso 1 1 calc R U . . .
H19L H 0.7110 0.6124 0.0696 0.347 Uiso 1 1 calc R U . . .
H19M H 0.6058 0.5667 0.0146 0.347 Uiso 1 1 calc R U . . .
C56 C 0.6168(9) 0.6357(9) 0.5618(7) 0.285(8) Uani 1 1 d D . . . .
H56A H 0.6176 0.5774 0.5440 0.428 Uiso 1 1 calc R U . . .
H56B H 0.5678 0.6413 0.5879 0.428 Uiso 1 1 calc R U . . .
H56C H 0.6791 0.6763 0.5954 0.428 Uiso 1 1 calc R U . . .
S1 S 0.20633(12) 0.19342(12) 0.22211(10) 0.0755(5) Uani 1 1 d . . . . .
O5 O 0.1052(3) 0.1521(3) 0.2204(2) 0.0821(12) Uani 1 1 d . . . . .
O7 O 0.2167(3) 0.1694(3) 0.1458(2) 0.0938(14) Uani 1 1 d . . . . .
O6 O 0.2330(3) 0.2899(3) 0.2627(2) 0.0891(13) Uani 1 1 d . . . . .
O8 O 0.2717(3) 0.1662(3) 0.2619(2) 0.0937(13) Uani 1 1 d . . . . .
F4 F -0.1000(6) 0.5648(5) 0.1537(4) 0.260(4) Uani 1 1 d D . . . .

loop_
_atom_site_aniso_label
_atom_site_aniso_U_11
_atom_site_aniso_U_22
_atom_site_aniso_U_33
_atom_site_aniso_U_23
_atom_site_aniso_U_13
_atom_site_aniso_U_12
C25A 0.186(16) 0.105(11) 0.27(2) 0.001(11) 0.146(15) 0.050(10)
F15A 0.175(18) 0.205(12) 0.177(10) 0.007(10) 0.104(13) 0.040(14)
F14A 0.138(7) 0.30(3) 0.213(9) 0.042(19) 0.094(7) 0.103(9)
F13A 0.248(14) 0.117(10) 0.167(13) -0.002(7) 0.103(12) -0.006(10)
C20A 0.280(19) 0.240(17) 0.151(11) 0.131(12) 0.123(12) 0.184(15)
F8A 0.31(2) 0.200(15) 0.184(15) 0.130(12) 0.110(12) 0.216(15)
F9A 0.285(11) 0.200(19) 0.366(19) 0.241(19) 0.191(12) 0.154(12)
F7A 0.40(3) 0.220(17) 0.223(9) 0.177(9) 0.08(2) 0.11(2)
C66A 0.096(18) 0.17(3) 0.18(3) 0.08(2) 0.002(17) 0.068(15)
C68A 0.29(5) 0.16(4) 0.31(5) 0.13(3) -0.11(4) -0.01(3)
C67A 0.125(19) 0.16(2) 0.16(2) 0.074(18) 0.005(15) 0.064(17)
C80A 0.15(3) 0.25(4) 0.17(3) -0.06(2) -0.01(2) 0.07(3)
C25B 0.186(16) 0.105(11) 0.27(2) 0.001(11) 0.146(15) 0.050(10)
F15B 0.175(18) 0.205(12) 0.177(10) 0.007(10) 0.104(13) 0.040(14)
F14B 0.138(7) 0.30(3) 0.213(9) 0.042(19) 0.094(7) 0.103(9)
F13B 0.248(14) 0.117(10) 0.167(13) -0.002(7) 0.103(12) -0.006(10)
C20B 0.280(19) 0.240(17) 0.151(11) 0.131(12) 0.123(12) 0.184(15)
F8B 0.31(2) 0.200(15) 0.184(15) 0.130(12) 0.110(12) 0.216(15)
F9B 0.285(11) 0.200(19) 0.366(19) 0.241(19) 0.191(12) 0.154(12)
F7B 0.40(3) 0.220(17) 0.223(9) 0.177(9) 0.08(2) 0.11(2)
C66B 0.12(2) 0.21(4) 0.23(4) 0.10(3) 0.05(2) 0.11(2)
C68B 0.21(5) 0.28(6) 0.56(9) 0.32(7) 0.07(5) 0.12(4)
C67B 0.22(4) 0.33(5) 0.20(3) 0.11(3) 0.11(3) 0.09(4)
C80B 0.17(2) 0.20(3) 0.120(17) 0.050(19) 0.055(16) 0.11(2)
C79 0.142(11) 0.283(16) 0.108(9) 0.039(10) 0.011(7) 0.030(10)
F5 0.484(12) 0.358(9) 0.245(7) 0.237(7) 0.230(8) 0.359(10)
F17 0.309(11) 0.121(6) 0.441(13) 0.139(7) 0.123(9) 0.067(7)
F6 0.300(10) 0.167(7) 0.489(14) 0.189(8) 0.179(10) 0.126(7)
F16 0.451(15) 0.306(10) 0.629(18) 0.378(12) 0.410(15) 0.300(11)
F19 0.296(7) 0.275(7) 0.192(5) 0.169(5) 0.129(5) 0.241(6)
F21 0.357(10) 0.271(8) 0.177(6) 0.099(6) 0.106(6) 0.271(8)
F20 0.186(6) 0.269(9) 0.540(14) 0.271(10) 0.199(9) 0.182(7)
F23 0.208(6) 0.234(6) 0.120(4) 0.081(4) 0.087(4) 0.130(5)
F24 0.378(10) 0.318(9) 0.218(6) 0.216(7) 0.198(7) 0.240(8)
F22 0.169(6) 0.344(10) 0.086(4) -0.011(5) 0.035(4) -0.024(6)
F18 0.343(12) 0.244(11) 0.423(15) 0.241(11) 0.009(12) 0.069(10)
O4 0.079(3) 0.104(3) 0.094(3) 0.056(3) 0.029(3) 0.055(3)
O3 0.103(4) 0.077(3) 0.122(4) 0.056(3) 0.053(3) 0.038(3)
N5 0.099(4) 0.052(4) 0.102(4) 0.032(3) 0.045(3) 0.037(3)
N6 0.084(4) 0.071(4) 0.087(4) 0.043(3) 0.031(3) 0.037(3)
N7 0.067(3) 0.086(4) 0.077(3) 0.047(3) 0.022(3) 0.041(3)
N8 0.084(4) 0.102(4) 0.076(3) 0.053(3) 0.029(3) 0.058(3)
C44 0.193(12) 0.171(11) 0.150(9) 0.086(8) 0.064(9) 0.144(10)
C43 0.107(6) 0.098(6) 0.094(5) 0.048(5) 0.030(4) 0.068(5)
C45 0.113(6) 0.114(6) 0.096(6) 0.064(5) 0.028(5) 0.065(5)
C46 0.098(5) 0.104(6) 0.080(5) 0.052(4) 0.035(4) 0.049(5)
C48 0.082(5) 0.084(5) 0.086(5) 0.050(4) 0.021(4) 0.044(4)
C41 0.069(4) 0.071(5) 0.076(4) 0.036(4) 0.017(4) 0.030(4)
C42 0.104(5) 0.097(5) 0.083(5) 0.051(4) 0.027(4) 0.063(5)
C40 0.068(5) 0.063(4) 0.068(4) 0.025(3) 0.006(4) 0.027(4)
C39 0.073(4) 0.069(4) 0.066(4) 0.027(4) 0.015(3) 0.037(4)
C38 0.094(5) 0.088(5) 0.072(4) 0.022(4) 0.022(4) 0.054(4)
C37 0.135(7) 0.128(8) 0.073(5) 0.032(5) 0.040(5) 0.062(6)
C36 0.154(8) 0.124(7) 0.077(5) 0.045(5) 0.047(5) 0.066(6)
C35 0.129(6) 0.102(6) 0.086(5) 0.053(5) 0.043(5) 0.064(5)
C34 0.089(5) 0.076(5) 0.070(4) 0.036(4) 0.033(4) 0.043(4)
C33 0.082(5) 0.066(5) 0.081(5) 0.039(4) 0.021(4) 0.040(4)
C31 0.064(4) 0.061(5) 0.119(6) 0.030(5) 0.028(4) 0.028(4)
C30 0.097(6) 0.075(6) 0.158(7) 0.056(5) 0.056(5) 0.048(5)
C28 0.115(7) 0.086(8) 0.242(12) 0.089(8) 0.069(8) 0.054(6)
C32 0.076(5) 0.084(6) 0.118(6) 0.022(5) 0.040(5) 0.029(4)
C26 0.079(6) 0.092(8) 0.152(9) 0.000(7) 0.052(5) 0.029(5)
C29 0.26(2) 0.096(10) 0.261(17) 0.083(12) 0.054(15) 0.068(13)
C47 0.152(10) 0.163(10) 0.127(8) 0.083(8) 0.045(8) 0.108(8)
C27 0.118(8) 0.089(9) 0.240(15) 0.031(9) 0.080(8) 0.039(7)
N10 0.057(4) 0.125(6) 0.115(5) 0.042(5) 0.008(4) 0.022(4)
C73 0.085(6) 0.133(8) 0.109(6) 0.030(6) 0.021(5) 0.014(6)
C75 0.155(10) 0.122(10) 0.193(11) 0.041(8) 0.080(8) 0.030(8)
C76 0.312(17) 0.162(11) 0.221(13) 0.102(9) 0.113(12) 0.117(11)
C77 0.103(7) 0.124(7) 0.086(6) 0.019(5) -0.011(5) 0.024(5)
C69 0.069(6) 0.161(9) 0.128(8) 0.071(8) 0.011(6) 0.018(6)
C70 0.079(6) 0.214(11) 0.164(10) 0.094(9) 0.036(6) 0.057(7)
C65 0.080(7) 0.192(11) 0.116(7) 0.053(7) -0.002(5) 0.052(8)
C78 0.103(7) 0.172(9) 0.100(7) 0.030(6) 0.015(6) 0.040(6)
C74 0.112(7) 0.127(8) 0.106(6) 0.035(6) 0.034(5) 0.035(6)
C71 0.130(9) 0.282(15) 0.149(9) 0.093(10) 0.024(8) 0.075(9)
C72 0.210(12) 0.41(2) 0.213(12) 0.136(14) 0.118(11) 0.197(13)
F2 0.474(16) 0.417(14) 0.304(11) 0.263(12) 0.298(12) 0.234(13)
F3 0.314(12) 0.453(15) 0.108(5) 0.068(7) 0.091(6) 0.063(10)
F1 0.352(12) 0.568(16) 0.181(7) 0.234(9) 0.203(8) 0.313(12)
F10 0.279(7) 0.179(5) 0.130(4) 0.075(4) 0.106(4) 0.145(5)
F12 0.201(6) 0.163(6) 0.156(5) -0.048(4) 0.069(4) -0.014(5)
F11 0.218(6) 0.212(6) 0.173(5) 0.086(4) 0.101(4) 0.155(5)
O2 0.132(4) 0.100(3) 0.092(3) 0.062(3) 0.041(3) 0.071(3)
O1 0.089(3) 0.103(4) 0.105(3) 0.067(3) 0.049(3) 0.060(3)
N3 0.087(4) 0.081(4) 0.075(3) 0.049(3) 0.026(3) 0.047(3)
N4 0.113(4) 0.075(4) 0.082(4) 0.045(3) 0.033(3) 0.056(3)
N1 0.082(4) 0.095(4) 0.082(4) 0.053(3) 0.040(3) 0.054(3)
N2 0.084(4) 0.081(4) 0.081(3) 0.049(3) 0.040(3) 0.050(3)
C19 0.125(6) 0.094(6) 0.118(6) 0.068(5) 0.048(5) 0.064(5)
C18 0.104(5) 0.085(5) 0.106(5) 0.062(4) 0.040(4) 0.052(4)
C17 0.075(4) 0.071(5) 0.092(5) 0.042(4) 0.026(4) 0.036(4)
C24 0.087(5) 0.076(5) 0.090(5) 0.038(4) 0.026(4) 0.041(4)
C16 0.073(4) 0.067(5) 0.081(5) 0.040(4) 0.019(4) 0.030(4)
C15 0.068(4) 0.086(5) 0.071(4) 0.042(4) 0.019(3) 0.044(4)
C13 0.112(6) 0.114(6) 0.081(5) 0.058(5) 0.041(4) 0.070(5)
C12 0.120(6) 0.105(6) 0.077(5) 0.038(4) 0.033(4) 0.069(5)
C11 0.099(5) 0.086(5) 0.085(5) 0.046(4) 0.036(4) 0.052(4)
C10 0.072(4) 0.086(5) 0.075(4) 0.050(4) 0.029(3) 0.042(4)
C9 0.077(5) 0.069(4) 0.076(4) 0.041(4) 0.024(4) 0.032(4)
C8 0.100(6) 0.142(7) 0.078(5) 0.065(5) 0.033(4) 0.052(5)
C2 0.113(7) 0.196(10) 0.078(6) 0.067(7) 0.057(5) 0.061(7)
C4 0.125(7) 0.123(7) 0.125(7) 0.089(6) 0.028(5) 0.065(6)
C6 0.100(5) 0.092(5) 0.086(5) 0.054(4) 0.022(4) 0.040(4)
C5 0.252(14) 0.173(11) 0.151(10) 0.130(9) 0.046(10) 0.110(11)
C21 0.131(7) 0.093(6) 0.127(7) 0.056(5) 0.048(5) 0.073(5)
C7 0.071(4) 0.083(5) 0.069(4) 0.041(4) 0.017(3) 0.027(4)
C3 0.136(8) 0.196(11) 0.101(7) 0.094(7) 0.052(6) 0.073(7)
C14 0.095(5) 0.104(6) 0.088(5) 0.064(5) 0.040(4) 0.055(4)
C22 0.104(6) 0.081(5) 0.094(5) 0.034(5) 0.038(4) 0.051(5)
C1 0.222(18) 0.30(2) 0.184(16) 0.129(15) 0.095(15) 0.115(15)
C23 0.179(11) 0.131(9) 0.114(8) 0.061(7) 0.049(8) 0.101(9)
N9 0.077(4) 0.090(5) 0.101(4) 0.046(4) 0.008(4) 0.028(4)
C57 0.102(6) 0.093(6) 0.124(6) 0.056(5) 0.025(5) 0.043(5)
C58 0.120(7) 0.087(6) 0.154(7) 0.053(6) 0.000(6) 0.023(6)
C59 0.150(9) 0.084(7) 0.230(10) 0.065(7) 0.015(7) 0.030(7)
C60 0.179(10) 0.100(8) 0.241(11) 0.075(8) -0.001(8) 0.026(7)
C61 0.082(5) 0.107(6) 0.109(6) 0.052(5) 0.003(5) 0.022(4)
C62 0.113(7) 0.172(9) 0.114(7) 0.066(6) 0.007(6) 0.050(6)
C63 0.143(8) 0.201(10) 0.119(7) 0.073(7) 0.024(7) 0.042(7)
C53 0.079(5) 0.105(6) 0.141(7) 0.062(5) 0.039(5) 0.038(5)
C51 0.107(6) 0.096(6) 0.124(6) 0.063(5) 0.010(5) 0.018(5)
C52 0.142(8) 0.124(8) 0.191(9) 0.085(7) 0.032(7) 0.030(7)
C54 0.115(7) 0.156(8) 0.151(8) 0.068(7) 0.037(7) 0.066(6)
C49 0.066(5) 0.106(6) 0.101(5) 0.051(5) 0.003(4) 0.019(4)
C50 0.089(6) 0.098(6) 0.123(6) 0.057(5) 0.014(5) 0.030(5)
C55 0.188(12) 0.325(17) 0.238(14) 0.166(13) 0.105(11) 0.145(12)
C64 0.218(12) 0.350(17) 0.154(10) 0.133(11) 0.056(9) 0.109(12)
C56 0.288(17) 0.41(2) 0.293(18) 0.221(17) 0.147(14) 0.206(16)
S1 0.0788(12) 0.0872(14) 0.0857(12) 0.0488(11) 0.0341(10) 0.0458(10)
O5 0.064(3) 0.112(3) 0.090(3) 0.061(3) 0.025(2) 0.033(2)
O7 0.100(3) 0.116(4) 0.080(3) 0.049(3) 0.043(3) 0.044(3)
O6 0.097(3) 0.077(3) 0.112(3) 0.045(3) 0.046(3) 0.047(3)
O8 0.085(3) 0.126(4) 0.114(3) 0.075(3) 0.036(3) 0.066(3)
F4 0.303(9) 0.304(10) 0.271(8) 0.152(8) 0.072(7) 0.226(9)

loop_
_atom_type_symbol
_atom_type_description
_atom_type_scat_dispersion_real
_atom_type_scat_dispersion_imag
_atom_type_scat_source
C C 0.0033 0.0016 'International Tables Vol C Tables 4.2.6.8 and 6.1.1.4'
H H 0.0000 0.0000 'International Tables Vol C Tables 4.2.6.8 and 6.1.1.4'
F F 0.0171 0.0103 'International Tables Vol C Tables 4.2.6.8 and 6.1.1.4'
N N 0.0061 0.0033 'International Tables Vol C Tables 4.2.6.8 and 6.1.1.4'
O O 0.0106 0.0060 'International Tables Vol C Tables 4.2.6.8 and 6.1.1.4'
S S 0.1246 0.1234 'International Tables Vol C Tables 4.2.6.8 and 6.1.1.4'

loop_
_geom_angle_atom_site_label_1
_geom_angle_atom_site_label_2
_geom_angle_atom_site_label_3
_geom_angle
F15A C25A F13A 116(2)
F15A C25A F14A 96(2)
F13A C25A F14A 105(3)
F15A C25A C26 116.0(19)
F13A C25A C26 109(2)
F14A C25A C26 114(3)
F9A C20A F8A 124.3(13)
F9A C20A F7A 94(8)
F8A C20A F7A 82(9)
F9A C20A C19 118.6(12)
F8A C20A C19 116.5(11)
F7A C20A C19 102(4)
C20A F8A F7A 49(4)
C20A F7A F8A 49(5)
C67A C66A C65 109.2(13)
C67A C66A H66A 109.9
C65 C66A H66A 109.9
C67A C66A H66B 109.8
C65 C66A H66B 109.8
H66A C66A H66B 108.3
C67A C68A H68A 109.4
C67A C68A H68B 109.5
H68A C68A H68B 109.5
C67A C68A H68C 109.5
H68A C68A H68C 109.5
H68B C68A H68C 109.5
C68A C67A C66A 116(2)
C68A C67A H67A 108.3
C66A C67A H67A 108.4
C68A C67A H67B 108.3
C66A C67A H67B 108.3
H67A C67A H67B 107.4
C79 C80A H80A 109.5
C79 C80A H80B 109.5
H80A C80A H80B 109.5
C79 C80A H80C 109.5
H80A C80A H80C 109.5
H80B C80A H80C 109.5
F13B C25B F15B 96.2(15)
F13B C25B F14B 118(3)
F15B C25B F14B 101(3)
F13B C25B C26 118(2)
F15B C25B C26 112.0(18)
F14B C25B C26 110(3)
F9B C20B F8B 102.7(16)
F9B C20B F7B 82(9)
F8B C20B F7B 128(6)
F9B C20B C19 105.5(17)
F8B C20B C19 115.6(15)
F7B C20B C19 112(4)
C65 C66B C67B 110.6(16)
C65 C66B H66C 109.5
C67B C66B H66C 109.5
C65 C66B H66D 109.5
C67B C66B H66D 109.5
H66C C66B H66D 108.1
C67B C68B H68D 109.5
C67B C68B H68E 109.3
H68D C68B H68E 109.5
C67B C68B H68F 109.6
H68D C68B H68F 109.5
H68E C68B H68F 109.5
C66B C67B C68B 94(2)
C66B C67B H67C 112.9
C68B C67B H67C 113.1
C66B C67B H67D 112.8
C68B C67B H67D 112.9
H67C C67B H67D 110.3
C79 C80B H80D 109.5
C79 C80B H80E 109.5
H80D C80B H80E 109.5
C79 C80B H80F 109.5
H80D C80B H80F 109.5
H80E C80B H80F 109.5
C79 C80B H79B 39.03(12)
H80D C80B H79B 79.4
H80E C80B H79B 98.0
H80F C80B H79B 145.3
C79 C80B H79D 39.03(12)
H80D C80B H79D 79.4
H80E C80B H79D 98.0
H80F C80B H79D 145.3
H79B C80B H79D 0(6)
H79B C79 H79D 0(4)
H79B C79 C78 135(5)
H79D C79 C78 135(5)
H79B C79 C80B 53(4)
H79D C79 C80B 53(4)
C78 C79 C80B 109.5(12)
C78 C79 C80A 104.3(13)
C78 C79 H79A 110.9
C80A C79 H79A 110.9
C78 C79 H79C 110.9
C80A C79 H79C 110.9
H79A C79 H79C 108.9
H79B C79 H79B 0(5)
H79D C79 H79B 0(4)
C78 C79 H79B 135(5)
C80B C79 H79B 53(4)
H79B C79 H79D 0(4)
H79D C79 H79D 0(5)
C78 C79 H79D 135(5)
C80B C79 H79D 53(4)
H79B C79 H79D 0(4)
C33 N5 C31 125.1(6)
C33 N5 H5N 117.8
C31 N5 H5N 117.0
C33 N6 C34 124.6(5)
C33 N6 H6N 117.8
C34 N6 H6N 117.6
C40 N7 C39 123.6(5)
C40 N7 H7N 118.2
C39 N7 H7N 118.3
C40 N8 C41 126.5(5)
C40 N8 H8N 116.7
C41 N8 H8N 116.8
F21 C44 F20 102.2(8)
F21 C44 F19 101.2(7)
F20 C44 F19 103.8(6)
F21 C44 C43 117.2(6)
F20 C44 C43 114.7(7)
F19 C44 C43 115.7(7)
C45 C43 C42 122.5(6)
C45 C43 C44 120.7(6)
C42 C43 C44 116.8(6)
C43 C45 C46 117.6(6)
C43 C45 H45 121.2
C46 C45 H45 121.2
C48 C46 C45 122.4(7)
C48 C46 C47 120.1(7)
C45 C46 C47 117.6(6)
C46 C48 C41 119.3(6)
C46 C48 H48 120.4
C41 C48 H48 120.4
C48 C41 C42 120.3(5)
C48 C41 N8 116.8(6)
C42 C41 N8 122.8(6)
C41 C42 C43 118.0(6)
C41 C42 H42 121.0
C43 C42 H42 121.0
O4 C40 N8 124.4(5)
O4 C40 N7 123.5(6)
N8 C40 N7 112.1(5)
C38 C39 C34 118.7(6)
C38 C39 N7 121.7(6)
C34 C39 N7 119.6(5)
C39 C38 C37 121.0(7)
C39 C38 H38 119.5
C37 C38 H38 119.5
C36 C37 C38 119.5(7)
C36 C37 H37 120.2
C38 C37 H37 120.2
C37 C36 C35 121.5(7)
C37 C36 H36 119.3
C35 C36 H36 119.3
C34 C35 C36 119.3(7)
C34 C35 H35 120.4
C36 C35 H35 120.4
C35 C34 C39 120.0(6)
C35 C34 N6 121.5(6)
C39 C34 N6 118.4(5)
O3 C33 N6 126.4(6)
O3 C33 N5 124.3(6)
N6 C33 N5 109.2(6)
C32 C31 C30 118.8(7)
C32 C31 N5 118.9(7)
C30 C31 N5 122.0(7)
C31 C30 C28 117.8(8)
C31 C30 H30 121.1
C28 C30 H30 121.1
C27 C28 C30 123.0(10)
C27 C28 C29 118.3(11)
C30 C28 C29 118.5(12)
C31 C32 C26 121.4(8)
C31 C32 H32 119.3
C26 C32 H32 119.3
C27 C26 C25A 120.0(13)
C27 C26 C32 119.8(11)
C25A C26 C32 120.1(13)
C27 C26 C25B 119.3(13)
C32 C26 C25B 120.9(13)
F18 C29 F17 102.5(14)
F18 C29 F16 99.6(12)
F17 C29 F16 101.1(11)
F18 C29 C28 117.4(12)
F17 C29 C28 116.9(12)
F16 C29 C28 116.5(13)
F23 C47 F22 100.3(7)
F23 C47 F24 98.6(7)
F22 C47 F24 103.2(6)
F23 C47 C46 118.0(5)
F22 C47 C46 116.1(7)
F24 C47 C46 117.7(7)
C26 C27 C28 119.2(12)
C26 C27 H27 120.4
C28 C27 H27 120.4
C69 N10 C73 109.9(7)
C69 N10 C77 106.3(6)
C73 N10 C77 110.8(6)
C69 N10 C65 110.4(7)
C73 N10 C65 108.3(6)
C77 N10 C65 111.1(6)
C74 C73 N10 115.9(7)
C74 C73 H74A 108.3
N10 C73 H74A 108.3
C74 C73 H73B 108.3
N10 C73 H73B 108.3
H74A C73 H73B 107.4
C74 C75 C76 112.4(9)
C74 C75 H75B 109.1
C76 C75 H75B 109.1
C74 C75 H75A 109.1
C76 C75 H75A 109.1
H75B C75 H75A 107.9
C75 C76 H76A 109.5
C75 C76 H76B 109.5
H76A C76 H76B 109.5
C75 C76 H76C 109.5
H76A C76 H76C 109.5
H76B C76 H76C 109.5
C78 C77 N10 114.3(6)
C78 C77 H77B 108.7
N10 C77 H77B 108.7
C78 C77 H77A 108.7
N10 C77 H77A 108.7
H77B C77 H77A 107.6
C70 C69 N10 115.5(7)
C70 C69 H69B 112(5)
N10 C69 H69B 104(5)
C70 C69 H69A 115(4)
N10 C69 H69A 110(4)
H69B C69 H69A 98(6)
C69 C70 C71 104.5(7)
C69 C70 H70A 110.9
C71 C70 H70A 110.9
C69 C70 H70B 110.9
C71 C70 H70B 110.9
H70A C70 H70B 108.9
H65B C65 C66B 133(5)
H65B C65 N10 88(6)
C66B C65 N10 123.9(13)
N10 C65 C66A 109.8(9)
N10 C65 H65A 109.7
C66A C65 H65A 109.7
N10 C65 H65C 109.7
C66A C65 H65C 109.7
H65A C65 H65C 108.2
H65B C65 H65B 0(5)
C66B C65 H65B 133(5)
N10 C65 H65B 88(6)
H65B C65 H65D 86(6)
C66B C65 H65D 124(4)
N10 C65 H65D 88(4)
H65B C65 H65D 86(6)
C79 C78 C77 104.9(7)
C79 C78 H78B 110.8
C77 C78 H78B 110.8
C79 C78 H78A 110.8
C77 C78 H78A 110.8
H78B C78 H78A 108.8
C75 C74 C73 110.8(8)
C75 C74 H74B 109.5
C73 C74 H74B 109.5
C75 C74 H74C 109.5
C73 C74 H74C 109.5
H74B C74 H74C 108.1
C70 C71 C72 108.4(9)
C70 C71 H71A 110.0
C72 C71 H71A 110.0
C70 C71 H71B 110.0
C72 C71 H71B 110.0
H71A C71 H71B 108.4
C71 C72 H72A 109.5
C71 C72 H72B 109.5
H72A C72 H72B 109.5
C71 C72 H72C 109.5
H72A C72 H72C 109.5
H72B C72 H72C 109.5
C16 N3 C15 124.5(5)
C16 N3 H3N 118.2
C15 N3 H3N 117.2
C16 N4 C17 126.2(5)
C16 N4 H4N 117.2
C17 N4 H4N 116.6
C9 N1 C7 125.6(5)
C9 N1 H1N 117.4
C7 N1 H1N 117.0
C9 N2 C10 122.5(5)
C9 N2 H2N 118.9
C10 N2 H2N 118.6
C21 C19 C18 121.5(6)
C21 C19 C20B 116.5(8)
C18 C19 C20B 122.0(8)
C21 C19 C20A 111.4(10)
C18 C19 C20A 126.6(9)
C19 C18 C17 119.1(6)
C19 C18 H18 120.4
C17 C18 H18 120.4
N4 C17 C18 125.0(6)
N4 C17 C24 115.9(6)
C18 C17 C24 119.1(6)
C22 C24 C17 120.5(6)
C22 C24 H24 119.8
C17 C24 H24 119.8
O2 C16 N4 125.4(6)
O2 C16 N3 123.5(6)
N4 C16 N3 111.1(5)
C14 C15 N3 123.0(6)
C14 C15 C10 118.5(6)
N3 C15 C10 118.3(6)
C12 C13 C14 120.9(6)
C12 C13 H13 119.5
C14 C13 H13 119.5
C13 C12 C11 119.3(6)
C13 C12 H12 120.3
C11 C12 H12 120.3
C10 C11 C12 120.7(6)
C10 C11 H11 119.6
C12 C11 H11 119.6
C11 C10 C15 119.7(6)
C11 C10 N2 120.4(6)
C15 C10 N2 119.9(6)
O1 C9 N1 124.6(5)
O1 C9 N2 123.9(6)
N1 C9 N2 111.5(5)
C7 C8 C2 116.3(7)
C7 C8 H8 121.8
C2 C8 H8 121.8
C1 C2 C3 118.8(9)
C1 C2 C8 116.8(10)
C3 C2 C8 124.3(8)
C3 C4 C6 123.2(8)
C3 C4 C5 117.5(7)
C6 C4 C5 119.3(8)
C4 C6 C7 119.7(7)
C4 C6 H6 120.2
C7 C6 H6 120.2
F5 C5 F4 95.4(6)
F5 C5 F6 103.4(7)
F4 C5 F6 92.0(6)
F5 C5 C4 121.9(6)
F4 C5 C4 119.0(7)
F6 C5 C4 119.1(6)
C22 C21 C19 118.6(7)
C22 C21 H21 120.7
C19 C21 H21 120.7
C6 C7 C8 120.8(6)
C6 C7 N1 123.8(6)
C8 C7 N1 115.4(6)
C4 C3 C2 115.7(8)
C4 C3 H3 122.2
C2 C3 H3 122.2
C13 C14 C15 120.6(6)
C13 C14 H14 119.7
C15 C14 H14 119.7
C24 C22 C21 121.2(7)
C24 C22 C23 120.0(7)
C21 C22 C23 118.7(8)
F1 C1 F2 96.7(8)
F1 C1 F3 95.0(8)
F2 C1 F3 94.6(8)
F1 C1 C2 123.8(7)
F2 C1 C2 122.2(8)
F3 C1 C2 117.8(7)
F11 C23 F10 103.3(8)
F11 C23 F12 103.7(8)
F10 C23 F12 103.7(7)
F11 C23 C22 116.2(7)
F10 C23 C22 116.4(7)
F12 C23 C22 111.9(8)
C53 N9 C61 106.2(6)
C53 N9 C57 111.7(5)
C61 N9 C57 110.1(5)
C53 N9 C49 111.0(5)
C61 N9 C49 111.2(5)
C57 N9 C49 106.7(5)
C58 C57 N9 115.0(6)
C58 C57 H57B 108.5
N9 C57 H57B 108.5
C58 C57 H57A 108.5
N9 C57 H57A 108.5
H57B C57 H57A 107.5
C59 C58 C57 111.8(7)
C59 C58 H58A 109.3
C57 C58 H58A 109.3
C59 C58 H58B 109.3
C57 C58 H58B 109.3
H58A C58 H58B 107.9
C58 C59 C60 112.3(8)
C58 C59 H59A 109.1
C60 C59 H59A 109.1
C58 C59 H59B 109.1
C60 C59 H59B 109.1
H59A C59 H59B 107.9
C59 C60 H60C 109.5
C59 C60 H60B 109.5
H60C C60 H60B 109.5
C59 C60 H60A 109.5
H60C C60 H60A 109.5
H60B C60 H60A 109.5
C62 C61 N9 115.6(6)
C62 C61 H61A 107.9
N9 C61 H61A 110.6
C62 C61 H61B 106.5
N9 C61 H61B 112.0
H61A C61 H61B 103.5
C61 C62 C63 105.8(7)
C61 C62 H62A 110.6
C63 C62 H62A 110.6
C61 C62 H62B 110.6
C63 C62 H62B 110.6
H62A C62 H62B 108.7
C64 C63 C62 107.2(7)
C64 C63 H11K 110.3
C62 C63 H11K 110.3
C64 C63 H11L 110.3
C62 C63 H11L 110.3
H11K C63 H11L 108.5
N9 C53 C54 113.5(6)
N9 C53 H53A 108.9
C54 C53 H53A 108.9
N9 C53 H53B 108.9
C54 C53 H53B 108.9
H53A C53 H53B 107.7
C52 C51 C50 113.9(7)
C52 C51 H51B 108.8
C50 C51 H51B 108.8
C52 C51 H51A 108.8
C50 C51 H51A 108.8
H51B C51 H51A 107.7
C51 C52 H52B 109.5
C51 C52 H52A 109.5
H52B C52 H52A 109.5
C51 C52 H52C 109.5
H52B C52 H52C 109.5
H52A C52 H52C 109.5
C55 C54 C53 102.8(7)
C55 C54 H54A 111.2
C53 C54 H54A 111.2
C55 C54 H54B 111.2
C53 C54 H54B 111.2
H54A C54 H54B 109.1
C50 C49 N9 117.1(5)
C50 C49 H49A 108.0
N9 C49 H49A 108.0
C50 C49 H49B 108.0
N9 C49 H49B 108.0
H49A C49 H49B 107.3
C49 C50 C51 108.6(6)
C49 C50 H50A 110.0
C51 C50 H50A 110.0
C49 C50 H50B 110.0
C51 C50 H50B 110.0
H50A C50 H50B 108.3
C54 C55 C56 112.7(10)
C54 C55 H55A 109.0
C56 C55 H55A 109.0
C54 C55 H55B 109.0
C56 C55 H55B 109.0
H55A C55 H55B 107.8
C63 C64 H19K 109.5
C63 C64 H19L 109.5
H19K C64 H19L 109.5
C63 C64 H19M 109.5
H19K C64 H19M 109.5
H19L C64 H19M 109.5
C55 C56 H56A 109.5
C55 C56 H56B 109.5
H56A C56 H56B 109.5
C55 C56 H56C 109.5
H56A C56 H56C 109.5
H56B C56 H56C 109.5
O8 S1 O7 109.2(3)
O8 S1 O5 109.6(2)
O7 S1 O5 111.3(2)
O8 S1 O6 109.3(3)
O7 S1 O6 108.9(2)
O5 S1 O6 108.5(2)

loop_
_geom_bond_atom_site_label_1
_geom_bond_atom_site_label_2
_geom_bond_distance
C25A F15A 1.3300(10)
C25A F13A 1.3300(11)
C25A F14A 1.3301(11)
C25A C26 1.38(3)
C20A F9A 1.3301(10)
C20A F8A 1.3300(10)
C20A F7A 1.338(17)
C20A C19 1.5000(10)
F8A F7A 1.75(17)
C66A C67A 1.5397(10)
C66A C65 1.5401(10)
C66A H66A 0.9700
C66A H66B 0.9700
C68A C67A 1.5400(10)
C68A H68A 0.9600
C68A H68B 0.9600
C68A H68C 0.9600
C67A H67A 0.9700
C67A H67B 0.9700
C80A C79 1.5397(10)
C80A H80A 0.9600
C80A H80B 0.9600
C80A H80C 0.9600
C25B F13B 1.3300(11)
C25B F15B 1.3300(10)
C25B F14B 1.3301(10)
C25B C26 1.55(3)
C20B F9B 1.3301(10)
C20B F8B 1.3300(10)
C20B F7B 1.338(18)
C20B C19 1.47(2)
C66B C65 1.5003(10)
C66B C67B 1.5398(10)
C66B H66C 0.9700
C66B H66D 0.9700
C68B C67B 1.5403(11)
C68B H68D 0.9600
C68B H68E 0.9600
C68B H68F 0.9600
C67B H67C 0.9700
C67B H67D 0.9700
C80B C79 1.5396(10)
C80B H80D 0.9600
C80B H80E 0.9600
C80B H80F 0.9600
C80B H79B 1.23(7)
C80B H79D 1.23(7)
C79 H79B 0.9700(11)
C79 H79D 0.9700(11)
C79 C78 1.507(11)
C79 H79A 0.9700
C79 H79C 0.9700
C79 H79B 0.9700(11)
C79 H79D 0.9700(11)
F5 C5 1.3190(10)
F17 C29 1.293(14)
F6 C5 1.3296(10)
F16 C29 1.3295(10)
F19 C44 1.3290(10)
F21 C44 1.281(10)
F20 C44 1.3196(10)
F23 C47 1.316(9)
F24 C47 1.3191(10)
F22 C47 1.3189(11)
F18 C29 1.288(15)
O4 C40 1.217(6)
O3 C33 1.200(6)
N5 C33 1.391(7)
N5 C31 1.395(7)
N5 H5N 0.8596
N6 C33 1.365(7)
N6 C34 1.429(7)
N6 H6N 0.8587
N7 C40 1.374(6)
N7 C39 1.409(6)
N7 H7N 0.8600
N8 C40 1.370(6)
N8 C41 1.398(6)
N8 H8N 0.8596
C44 C43 1.446(9)
C43 C45 1.363(8)
C43 C42 1.401(7)
C45 C46 1.377(8)
C45 H45 0.9300
C46 C48 1.371(7)
C46 C47 1.426(9)
C48 C41 1.383(7)
C48 H48 0.9300
C41 C42 1.389(7)
C42 H42 0.9300
C39 C38 1.382(7)
C39 C34 1.407(7)
C38 C37 1.386(8)
C38 H38 0.9300
C37 C36 1.353(9)
C37 H37 0.9300
C36 C35 1.391(9)
C36 H36 0.9300
C35 C34 1.379(7)
C35 H35 0.9300
C31 C32 1.376(8)
C31 C30 1.387(8)
C30 C28 1.390(10)
C30 H30 0.9300
C28 C27 1.355(12)
C28 C29 1.442(15)
C32 C26 1.392(10)
C32 H32 0.9300
C26 C27 1.345(12)
C27 H27 0.9300
N10 C69 1.517(10)
N10 C73 1.520(9)
N10 C77 1.523(8)
N10 C65 1.549(9)
C73 C74 1.519(9)
C73 H74A 0.9700
C73 H73B 0.9700
C75 C74 1.511(10)
C75 C76 1.518(11)
C75 H75B 0.9700
C75 H75A 0.9700
C76 H76A 0.9600
C76 H76B 0.9600
C76 H76C 0.9600
C77 C78 1.514(9)
C77 H77B 0.9700
C77 H77A 0.9700
C69 C70 1.515(11)
C69 H69B 0.95(7)
C69 H69A 1.07(7)
C70 C71 1.538(10)
C70 H70A 0.9700
C70 H70B 0.9700
C65 H65B 0.9600(11)
C65 H65A 0.9700
C65 H65C 0.9700
C65 H65B 0.9600(11)
C65 H65D 0.9601(11)
C78 H78B 0.9700
C78 H78A 0.9700
C74 H74B 0.9700
C74 H74C 0.9700
C71 C72 1.5385(10)
C71 H71A 0.9700
C71 H71B 0.9700
C72 H72A 0.9600
C72 H72B 0.9600
C72 H72C 0.9600
F2 C1 1.3197(10)
F3 C1 1.3294(11)
F1 C1 1.3196(10)
F10 C23 1.309(9)
F12 C23 1.3291(11)
F11 C23 1.297(9)
O2 C16 1.209(6)
O1 C9 1.202(6)
N3 C16 1.389(7)
N3 C15 1.408(7)
N3 H3N 0.8598
N4 C16 1.367(7)
N4 C17 1.389(7)
N4 H4N 0.8596
N1 C9 1.377(6)
N1 C7 1.396(6)
N1 H1N 0.8591
N2 C9 1.381(6)
N2 C10 1.417(6)
N2 H2N 0.8569
C19 C21 1.387(9)
C19 C18 1.388(8)
C18 C17 1.393(7)
C18 H18 0.9300
C17 C24 1.401(7)
C24 C22 1.366(8)
C24 H24 0.9300
C15 C14 1.391(7)
C15 C10 1.408(7)
C13 C12 1.361(8)
C13 C14 1.380(8)
C13 H13 0.9300
C12 C11 1.398(7)
C12 H12 0.9300
C11 C10 1.374(7)
C11 H11 0.9300
C8 C7 1.378(8)
C8 C2 1.403(10)
C8 H8 0.9300
C2 C1 1.350(10)
C2 C3 1.378(11)
C4 C3 1.355(9)
C4 C6 1.372(8)
C4 C5 1.375(9)
C6 C7 1.372(8)
C6 H6 0.9300
C5 F4 1.3295(10)
C21 C22 1.377(8)
C21 H21 0.9300
C3 H3 0.9300
C14 H14 0.9300
C22 C23 1.467(10)
N9 C53 1.513(7)
N9 C61 1.515(7)
N9 C57 1.526(7)
N9 C49 1.531(7)
C57 C58 1.514(8)
C57 H57B 0.9700
C57 H57A 0.9700
C58 C59 1.496(9)
C58 H58A 0.9700
C58 H58B 0.9700
C59 C60 1.527(9)
C59 H59A 0.9700
C59 H59B 0.9700
C60 H60C 0.9600
C60 H60B 0.9600
C60 H60A 0.9600
C61 C62 1.513(8)
C61 H61A 1.0117
C61 H61B 0.9873
C62 C63 1.559(9)
C62 H62A 0.9700
C62 H62B 0.9700
C63 C64 1.5384(10)
C63 H11K 0.9700
C63 H11L 0.9700
C53 C54 1.531(9)
C53 H53A 0.9700
C53 H53B 0.9700
C51 C52 1.468(9)
C51 C50 1.523(8)
C51 H51B 0.9700
C51 H51A 0.9700
C52 H52B 0.9600
C52 H52A 0.9600
C52 H52C 0.9600
C54 C55 1.497(11)
C54 H54A 0.9700
C54 H54B 0.9700
C49 C50 1.510(8)
C49 H49A 0.9700
C49 H49B 0.9700
C50 H50A 0.9700
C50 H50B 0.9700
C55 C56 1.5376(10)
C55 H55A 0.9700
C55 H55B 0.9700
C64 H19K 0.9600
C64 H19L 0.9600
C64 H19M 0.9600
C56 H56A 0.9600
C56 H56B 0.9600
C56 H56C 0.9600
S1 O8 1.464(4)
S1 O7 1.469(4)
S1 O5 1.479(4)
S1 O6 1.490(4)
